data_4309339
loop_
_publ_author_name
'Yan-Hui Shi'
'Wei-Zhong Chen'
'Kevin D. John'
'Ryan E. Da Re'
'Joshua L. Cohn'
'Guo-Lin Xu'
'Judith L. Eglin'
'Alfred P. Sattelberger'
'Curtis R. Hare'
'Tong Ren'

_publ_contact_author_address
; Department of Chemistry 
  University of Miami 
  PO BOX 249118 
  Coral Gables, FL 33124-0431 
  USA 
;
_publ_contact_author_email tren@miami.edu
_publ_contact_author_fax '(305) 284-1880'
_publ_contact_author_name 'Dr. Ren, Tong'
_publ_contact_author_phone '(305) 284-6617'
_publ_section_title
;
Diosmium(III) Compounds Supported by 2-Anilinopyridinate and Novel Alkynyl
Derivatives
;
_journal_name_full 'Inorganic Chemistry'
_journal_page_first 5719
_journal_page_last 5727
_journal_paper_doi 10.1021/ic050496r
_journal_volume 44
_journal_year 2005
_chemical_formula_sum 'C44 H40 Cl2 N8 O2 Os2'
_chemical_formula_weight 1164.14
_chemical_name_systematic
; 
 ? 
;
_space_group_IT_number 14
_symmetry_cell_setting monoclinic
_symmetry_space_group_name_Hall '-P 2yn'
_symmetry_space_group_name_H-M 'P 1 21/n 1'
_atom_sites_solution_hydrogens geom
_atom_sites_solution_primary direct
_atom_sites_solution_secondary difmap
_audit_creation_method SHELXL-97
_cell_angle_alpha 90.00
_cell_angle_beta 93.637(2)
_cell_angle_gamma 90.00
_cell_formula_units_Z 4
_cell_length_a 17.3208(15)
_cell_length_b 13.1381(11)
_cell_length_c 19.2668(16)
_cell_measurement_reflns_used 5521
_cell_measurement_temperature 300(2)
_cell_measurement_theta_max 25.056
_cell_measurement_theta_min 2.625
_cell_volume 4375.6(6)
_computing_cell_refinement 'Bruker SMART'
_computing_data_collection 'Bruker SMART'
_computing_data_reduction 'Bruker SAINT'
_computing_molecular_graphics 'Bruker SHELXTL'
_computing_publication_material 'Bruker SHELXTL'
_computing_structure_refinement 'SHELXL-97 (Sheldrick, 1997)'
_computing_structure_solution 'SHELXS-97 (Sheldrick, 1990)'
_diffrn_ambient_temperature 300(2)
_diffrn_measured_fraction_theta_full 0.999
_diffrn_measured_fraction_theta_max 0.999
_diffrn_measurement_device_type 'CCD area detector'
_diffrn_measurement_method 'phi and omega scans'
_diffrn_radiation_monochromator graphite
_diffrn_radiation_source 'fine-focus sealed tube'
_diffrn_radiation_type MoK\a
_diffrn_radiation_wavelength 0.71073
_diffrn_reflns_av_R_equivalents 0.0719
_diffrn_reflns_av_sigmaI/netI 0.0783
_diffrn_reflns_limit_h_max 16
_diffrn_reflns_limit_h_min -20
_diffrn_reflns_limit_k_max 15
_diffrn_reflns_limit_k_min -13
_diffrn_reflns_limit_l_max 22
_diffrn_reflns_limit_l_min -22
_diffrn_reflns_number 22606
_diffrn_reflns_theta_full 25.00
_diffrn_reflns_theta_max 25.00
_diffrn_reflns_theta_min 1.53
_exptl_absorpt_coefficient_mu 5.970
_exptl_absorpt_correction_T_max 1.000000
_exptl_absorpt_correction_T_min 0.572473
_exptl_absorpt_correction_type empirical
_exptl_absorpt_process_details
; 
  SADABS, Absorption corrections using Bruker CCD based on the method of 
  Bob Blessing.  Acta Cryst. 1995, A51, 33 
;
_exptl_crystal_colour dark
_exptl_crystal_density_diffrn 1.767
_exptl_crystal_density_method 'not measured'
_exptl_crystal_description plate
_exptl_crystal_F_000 2248
_exptl_crystal_size_max 0.15
_exptl_crystal_size_mid 0.14
_exptl_crystal_size_min 0.06
_refine_diff_density_max 2.407
_refine_diff_density_min -1.211
_refine_diff_density_rms 0.207
_refine_ls_extinction_method none
_refine_ls_goodness_of_fit_ref 1.027
_refine_ls_hydrogen_treatment mixed
_refine_ls_matrix_type full
_refine_ls_number_parameters 523
_refine_ls_number_reflns 7708
_refine_ls_number_restraints 0
_refine_ls_restrained_S_all 1.027
_refine_ls_R_factor_all 0.0767
_refine_ls_R_factor_gt 0.0473
_refine_ls_shift/su_max 0.001
_refine_ls_shift/su_mean 0.000
_refine_ls_structure_factor_coef Fsqd
_refine_ls_weighting_details 'calc w=1/[\s^2^(Fo^2^)+(0.0720P)^2^+0.0000P] where P=(Fo^2^+2Fc^2^)/3'
_refine_ls_weighting_scheme calc
_refine_ls_wR_factor_gt 0.1305
_refine_ls_wR_factor_ref 0.1407
_reflns_number_gt 5135
_reflns_number_total 7708
_reflns_threshold_expression >2sigma(I)
_cod_data_source_file ic050496rsi20050403_110503_2.cif
_cod_data_source_block compd1b
_cod_depositor_comments
;
The following automatic conversions were performed:
'_exptl_absorpt_correction_type' value 'Empirical' changed to 'empirical'
according to '/home/saulius/struct/CIF-dictionaries/cif_core.dic'
dictionary named 'cif_core.dic' version 2.4.1 from 2010-06-29.

Automatic conversion script
Id: cif_fix_enum 1527 2010-12-29 10:47:43Z saulius 
;
_cod_database_code 4309339

loop_
_symmetry_equiv_pos_as_xyz
'x, y, z'
'-x+1/2, y+1/2, -z+1/2'
'-x, -y, -z'
'x-1/2, -y-1/2, z-1/2'

loop_
_atom_site_label
_atom_site_type_symbol
_atom_site_fract_x
_atom_site_fract_y
_atom_site_fract_z
_atom_site_U_iso_or_equiv
_atom_site_adp_type
_atom_site_occupancy
_atom_site_symmetry_multiplicity
_atom_site_calc_flag
_atom_site_refinement_flags
_atom_site_disorder_assembly
_atom_site_disorder_group
Os1 Os 0.74485(3) 0.16206(3) 1.05506(2) 0.03406(15) Uani 1 1 d . . .
Os2 Os 0.72878(3) 0.21291(3) 0.935861(19) 0.03341(15) Uani 1 1 d . . .
Cl1 Cl 0.76459(19) 0.1140(2) 1.18535(13) 0.0469(7) Uani 1 1 d . . .
Cl2 Cl 0.70911(17) 0.2649(2) 0.81030(13) 0.0416(7) Uani 1 1 d . . .
N1 N 0.8627(5) 0.1862(6) 1.0494(4) 0.035(2) Uani 1 1 d . . .
N2 N 0.8452(5) 0.1953(6) 0.9286(4) 0.034(2) Uani 1 1 d . . .
N3 N 0.7192(5) 0.0582(7) 0.9096(4) 0.041(2) Uani 1 1 d . . .
N4 N 0.7581(5) 0.0159(6) 1.0241(4) 0.036(2) Uani 1 1 d . . .
N5 N 0.7275(6) 0.3134(7) 1.0807(4) 0.040(2) Uani 1 1 d . . .
N6 N 0.7440(5) 0.3591(6) 0.9666(4) 0.036(2) Uani 1 1 d . . .
N7 N 0.6269(5) 0.1405(6) 1.0558(4) 0.035(2) Uani 1 1 d . . .
N8 N 0.6133(5) 0.2201(6) 0.9483(4) 0.035(2) Uani 1 1 d . . .
C1 C 0.9116(8) 0.1917(10) 1.1070(6) 0.053(3) Uani 1 1 d . . .
H1A H 0.8904 0.1926 1.1502 0.063 Uiso 1 1 calc R . .
C2 C 0.9892(9) 0.1958(12) 1.1054(6) 0.065(4) Uani 1 1 d . . .
H2A H 1.0201 0.1985 1.1466 0.078 Uiso 1 1 calc R . .
C3 C 1.0225(9) 0.1958(12) 1.0421(7) 0.071(4) Uani 1 1 d . . .
H3A H 1.0760 0.1983 1.0403 0.085 Uiso 1 1 calc R . .
C4 C 0.9759(8) 0.1923(11) 0.9826(6) 0.057(4) Uani 1 1 d . . .
H4A H 0.9974 0.1908 0.9396 0.068 Uiso 1 1 calc R . .
C5 C 0.8935(7) 0.1908(8) 0.9862(5) 0.039(3) Uani 1 1 d . . .
C6 C 0.8775(7) 0.1754(9) 0.8637(5) 0.041(3) Uani 1 1 d . . .
C7 C 0.8900(8) 0.0753(10) 0.8445(6) 0.055(3) Uani 1 1 d . . .
H7A H 0.8788 0.0216 0.8737 0.066 Uiso 1 1 calc R . .
C8 C 0.9204(9) 0.0572(13) 0.7793(8) 0.081(5) Uani 1 1 d . . .
H8A H 0.9276 -0.0092 0.7642 0.097 Uiso 1 1 calc R . .
C9 C 0.9399(10) 0.1406(15) 0.7366(7) 0.080(5) Uani 1 1 d . . .
H9A H 0.9613 0.1290 0.6943 0.097 Uiso 1 1 calc R . .
C10 C 0.9272(8) 0.2357(13) 0.7578(7) 0.069(4) Uani 1 1 d . . .
H10A H 0.9390 0.2902 0.7296 0.082 Uiso 1 1 calc R . .
C11 C 0.8975(7) 0.2535(10) 0.8196(6) 0.051(3) Uani 1 1 d . . .
H11A H 0.8902 0.3205 0.8333 0.061 Uiso 1 1 calc R . .
C12 C 0.7805(7) -0.0619(8) 1.0757(5) 0.042(3) Uani 1 1 d . . .
C13 C 0.8559(8) -0.0739(10) 1.0973(6) 0.052(3) Uani 1 1 d . . .
H13A H 0.8939 -0.0341 1.0788 0.063 Uiso 1 1 calc R . .
C14 C 0.8751(10) -0.1458(12) 1.1468(7) 0.077(5) Uani 1 1 d . . .
H14A H 0.9267 -0.1552 1.1620 0.093 Uiso 1 1 calc R . .
C15 C 0.8187(12) -0.2043(11) 1.1742(7) 0.078(5) Uani 1 1 d . . .
H15A H 0.8327 -0.2538 1.2071 0.094 Uiso 1 1 calc R . .
C16 C 0.7417(12) -0.1905(11) 1.1535(8) 0.081(5) Uani 1 1 d . . .
H16A H 0.7036 -0.2281 1.1737 0.097 Uiso 1 1 calc R . .
C17 C 0.7223(8) -0.1201(9) 1.1024(6) 0.054(3) Uani 1 1 d . . .
H17A H 0.6710 -0.1115 1.0860 0.064 Uiso 1 1 calc R . .
C18 C 0.7437(7) -0.0132(8) 0.9578(5) 0.040(3) Uani 1 1 d . . .
C19 C 0.7514(8) -0.1167(9) 0.9346(6) 0.052(3) Uani 1 1 d . . .
H19A H 0.7680 -0.1665 0.9664 0.063 Uiso 1 1 calc R . .
C20 C 0.7351(8) -0.1425(9) 0.8681(6) 0.051(3) Uani 1 1 d . . .
H20A H 0.7432 -0.2091 0.8538 0.061 Uiso 1 1 calc R . .
C21 C 0.7063(8) -0.0712(10) 0.8203(6) 0.055(3) Uani 1 1 d . . .
H21A H 0.6908 -0.0889 0.7748 0.066 Uiso 1 1 calc R . .
C22 C 0.7020(7) 0.0267(9) 0.8436(5) 0.048(3) Uani 1 1 d . . .
H22A H 0.6859 0.0761 0.8113 0.057 Uiso 1 1 calc R . .
C23 C 0.7342(6) 0.3878(9) 1.0341(5) 0.038(3) Uani 1 1 d . . .
C24 C 0.7263(8) 0.4940(8) 1.0519(5) 0.048(3) Uani 1 1 d . . .
H24A H 0.7321 0.5449 1.0190 0.058 Uiso 1 1 calc R . .
C25 C 0.7102(9) 0.5169(10) 1.1173(7) 0.065(4) Uani 1 1 d . . .
H25A H 0.7036 0.5847 1.1295 0.079 Uiso 1 1 calc R . .
C26 C 0.7031(9) 0.4408(10) 1.1678(6) 0.067(4) Uani 1 1 d . . .
H26A H 0.6932 0.4570 1.2134 0.081 Uiso 1 1 calc R . .
C27 C 0.7115(8) 0.3416(9) 1.1472(5) 0.048(3) Uani 1 1 d . . .
H27A H 0.7060 0.2905 1.1800 0.057 Uiso 1 1 calc R . .
C28 C 0.7756(8) 0.4392(8) 0.9251(5) 0.041(3) Uani 1 1 d . . .
C29 C 0.8503(8) 0.4647(9) 0.9362(6) 0.051(3) Uani 1 1 d . . .
H29A H 0.8808 0.4291 0.9693 0.062 Uiso 1 1 calc R . .
C30 C 0.8842(9) 0.5441(10) 0.8990(7) 0.067(4) Uani 1 1 d . . .
H30A H 0.9359 0.5618 0.9072 0.080 Uiso 1 1 calc R . .
C31 C 0.8356(11) 0.5948(10) 0.8493(7) 0.076(5) Uani 1 1 d . . .
H31A H 0.8554 0.6486 0.8245 0.092 Uiso 1 1 calc R . .
C32 C 0.7608(8) 0.5675(9) 0.8364(6) 0.051(3) Uani 1 1 d . . .
H32A H 0.7301 0.6021 0.8029 0.062 Uiso 1 1 calc R . .
C33 C 0.7298(8) 0.4883(8) 0.8731(6) 0.047(3) Uani 1 1 d . . .
H33A H 0.6789 0.4679 0.8631 0.057 Uiso 1 1 calc R . .
C34 C 0.5786(7) 0.1779(8) 1.0028(5) 0.040(3) Uani 1 1 d . . .
C35 C 0.4978(8) 0.1692(11) 1.0067(7) 0.062(4) Uani 1 1 d . . .
H35A H 0.4647 0.1991 0.9727 0.074 Uiso 1 1 calc R . .
C36 C 0.4685(8) 0.1176(12) 1.0597(7) 0.074(4) Uani 1 1 d . . .
H36A H 0.4154 0.1082 1.0611 0.089 Uiso 1 1 calc R . .
C37 C 0.5185(8) 0.0794(11) 1.1112(7) 0.064(4) Uani 1 1 d . . .
H37A H 0.4987 0.0459 1.1487 0.077 Uiso 1 1 calc R . .
C38 C 0.5943(7) 0.0893(9) 1.1087(6) 0.049(3) Uani 1 1 d . . .
H38A H 0.6265 0.0606 1.1439 0.058 Uiso 1 1 calc R . .
C39 C 0.5596(7) 0.2758(10) 0.9002(6) 0.050(3) Uani 1 1 d . . .
C40 C 0.5390(9) 0.3714(11) 0.9151(7) 0.067(4) Uani 1 1 d . . .
H40A H 0.5601 0.4034 0.9550 0.080 Uiso 1 1 calc R . .
C41 C 0.4843(9) 0.4234(13) 0.8692(10) 0.085(5) Uani 1 1 d . . .
H41A H 0.4703 0.4901 0.8787 0.102 Uiso 1 1 calc R . .
C42 C 0.4530(10) 0.3764(17) 0.8123(9) 0.089(6) Uani 1 1 d . . .
H42A H 0.4169 0.4098 0.7827 0.106 Uiso 1 1 calc R . .
C43 C 0.4741(9) 0.2820(15) 0.7987(7) 0.082(5) Uani 1 1 d . . .
H43A H 0.4528 0.2508 0.7586 0.099 Uiso 1 1 calc R . .
C44 C 0.5262(8) 0.2278(12) 0.8412(7) 0.065(4) Uani 1 1 d . . .
H44A H 0.5388 0.1610 0.8308 0.078 Uiso 1 1 calc R . .
O1 O 1.0751(5) 0.4142(6) 0.9053(4) 0.055(2) Uani 1 1 d . . .
O2 O 0.4357(9) 0.0459(9) 0.7114(5) 0.119(5) Uani 1 1 d . . .

loop_
_atom_site_aniso_label
_atom_site_aniso_U_11
_atom_site_aniso_U_22
_atom_site_aniso_U_33
_atom_site_aniso_U_23
_atom_site_aniso_U_13
_atom_site_aniso_U_12
Os1 0.0401(3) 0.0338(3) 0.0281(2) -0.00059(17) 0.00131(18) 0.0012(2)
Os2 0.0377(3) 0.0341(3) 0.0283(2) -0.00075(17) 0.00086(18) 0.0004(2)
Cl1 0.055(2) 0.0494(17) 0.0353(14) 0.0036(12) -0.0007(13) 0.0069(15)
Cl2 0.0481(18) 0.0449(16) 0.0315(13) 0.0024(11) 0.0009(12) 0.0000(14)
N1 0.028(5) 0.043(5) 0.034(5) -0.003(4) 0.000(4) 0.005(4)
N2 0.024(5) 0.043(5) 0.033(5) 0.001(4) 0.001(4) -0.006(4)
N3 0.039(6) 0.052(6) 0.033(5) 0.008(4) 0.000(4) -0.002(5)
N4 0.052(6) 0.031(5) 0.026(4) 0.000(4) 0.006(4) -0.002(4)
N5 0.044(6) 0.037(5) 0.040(5) 0.003(4) 0.004(4) 0.003(4)
N6 0.033(6) 0.037(5) 0.038(5) -0.006(4) 0.008(4) 0.000(4)
N7 0.036(6) 0.041(5) 0.029(4) -0.002(4) 0.007(4) -0.004(4)
N8 0.031(5) 0.043(5) 0.031(4) -0.002(4) -0.004(4) 0.006(4)
C1 0.040(8) 0.075(9) 0.042(7) -0.002(6) -0.003(6) -0.001(7)
C2 0.056(10) 0.099(11) 0.039(7) 0.001(7) -0.007(7) -0.003(8)
C3 0.044(9) 0.107(12) 0.061(9) 0.002(8) -0.004(7) 0.002(8)
C4 0.039(8) 0.091(10) 0.041(7) -0.001(6) 0.005(6) 0.003(7)
C5 0.038(7) 0.040(6) 0.037(6) -0.002(5) -0.002(5) 0.001(5)
C6 0.034(7) 0.059(8) 0.032(6) -0.001(5) 0.005(5) 0.001(6)
C7 0.061(9) 0.056(8) 0.048(7) -0.014(6) 0.011(6) 0.003(7)
C8 0.065(11) 0.104(13) 0.074(10) -0.046(9) 0.008(8) 0.015(9)
C9 0.086(13) 0.121(15) 0.036(7) 0.004(8) 0.010(8) 0.015(11)
C10 0.064(10) 0.090(12) 0.053(8) 0.008(8) 0.012(7) 0.008(9)
C11 0.044(8) 0.058(8) 0.052(7) 0.004(6) 0.011(6) 0.008(6)
C12 0.056(9) 0.030(6) 0.039(6) -0.005(5) 0.007(6) 0.003(6)
C13 0.048(9) 0.063(8) 0.045(7) 0.004(6) -0.002(6) 0.021(7)
C14 0.076(12) 0.082(11) 0.073(10) 0.012(8) -0.006(9) 0.046(10)
C15 0.119(16) 0.061(10) 0.057(9) 0.016(7) 0.024(10) 0.034(11)
C16 0.128(17) 0.052(9) 0.069(10) 0.004(7) 0.063(11) 0.002(10)
C17 0.070(10) 0.044(7) 0.047(7) -0.006(6) 0.006(6) 0.000(7)
C18 0.051(8) 0.037(6) 0.032(6) -0.011(5) 0.002(5) -0.004(5)
C19 0.061(9) 0.040(7) 0.055(8) -0.002(6) 0.001(6) 0.007(6)
C20 0.059(9) 0.041(7) 0.054(8) -0.016(6) 0.007(6) 0.002(6)
C21 0.070(10) 0.055(8) 0.040(7) -0.011(6) 0.006(6) -0.011(7)
C22 0.063(9) 0.048(7) 0.031(6) -0.010(5) -0.008(6) 0.002(6)
C23 0.026(7) 0.046(7) 0.042(6) 0.008(5) 0.011(5) 0.004(5)
C24 0.081(10) 0.024(6) 0.040(6) 0.001(5) 0.006(6) 0.007(6)
C25 0.086(12) 0.046(8) 0.066(9) -0.013(7) 0.014(8) 0.010(7)
C26 0.116(14) 0.050(8) 0.038(6) -0.010(6) 0.018(7) 0.008(8)
C27 0.068(9) 0.048(7) 0.028(6) -0.003(5) 0.010(6) 0.004(6)
C28 0.058(9) 0.024(6) 0.041(6) 0.014(4) -0.005(6) -0.015(5)
C29 0.053(9) 0.037(7) 0.064(8) -0.005(6) 0.002(6) 0.000(6)
C30 0.069(11) 0.058(9) 0.073(9) 0.010(7) 0.003(8) -0.011(8)
C31 0.122(16) 0.036(8) 0.074(10) 0.006(7) 0.029(10) -0.002(9)
C32 0.051(9) 0.050(8) 0.053(7) 0.007(6) 0.003(6) 0.000(7)
C33 0.060(9) 0.031(6) 0.052(7) -0.002(5) 0.012(6) -0.003(6)
C34 0.035(7) 0.044(7) 0.041(6) 0.007(5) 0.002(5) 0.000(5)
C35 0.035(8) 0.086(11) 0.063(8) 0.021(7) -0.001(6) 0.006(7)
C36 0.040(9) 0.108(13) 0.074(10) 0.011(9) 0.013(8) -0.007(8)
C37 0.054(10) 0.080(10) 0.059(8) 0.020(7) 0.007(7) -0.005(8)
C38 0.041(8) 0.059(8) 0.046(7) 0.007(6) 0.013(6) -0.001(6)
C39 0.038(8) 0.066(9) 0.045(7) 0.015(6) 0.004(6) 0.003(7)
C40 0.058(10) 0.068(10) 0.073(9) 0.016(7) 0.006(7) 0.010(8)
C41 0.057(11) 0.075(11) 0.126(15) 0.033(11) 0.024(11) 0.024(9)
C42 0.050(11) 0.130(17) 0.085(12) 0.048(12) -0.004(9) 0.017(11)
C43 0.067(12) 0.132(16) 0.046(8) 0.014(9) -0.011(7) 0.019(11)
C44 0.057(10) 0.085(11) 0.053(8) 0.005(7) -0.003(7) 0.006(8)
O1 0.047(6) 0.053(5) 0.061(5) -0.010(4) -0.016(4) 0.007(4)
O2 0.186(15) 0.098(9) 0.075(7) 0.005(6) 0.032(8) -0.033(9)

loop_
_atom_type_symbol
_atom_type_description
_atom_type_scat_dispersion_real
_atom_type_scat_dispersion_imag
_atom_type_scat_source
C C 0.0033 0.0016 'International Tables Vol C Tables 4.2.6.8 and 6.1.1.4'
H H 0.0000 0.0000 'International Tables Vol C Tables 4.2.6.8 and 6.1.1.4'
N N 0.0061 0.0033 'International Tables Vol C Tables 4.2.6.8 and 6.1.1.4'
Cl Cl 0.1484 0.1585 'International Tables Vol C Tables 4.2.6.8 and 6.1.1.4'
Os Os -1.2165 7.6030 'International Tables Vol C Tables 4.2.6.8 and 6.1.1.4'
O O 0.0106 0.0060 'International Tables Vol C Tables 4.2.6.8 and 6.1.1.4'

loop_
_geom_angle_atom_site_label_1
_geom_angle_atom_site_label_2
_geom_angle_atom_site_label_3
_geom_angle
_geom_angle_site_symmetry_1
_geom_angle_site_symmetry_3
_geom_angle_publ_flag
N4 Os1 N7 90.1(4) . . ?
N4 Os1 N5 176.4(3) . . ?
N7 Os1 N5 88.3(4) . . ?
N4 Os1 N1 90.0(4) . . ?
N7 Os1 N1 177.2(3) . . ?
N5 Os1 N1 91.4(4) . . ?
N4 Os1 Os2 89.4(2) . . ?
N7 Os1 Os2 89.4(2) . . ?
N5 Os1 Os2 87.2(2) . . ?
N1 Os1 Os2 87.8(2) . . ?
N4 Os1 Cl1 92.5(2) . . ?
N7 Os1 Cl1 91.7(2) . . ?
N5 Os1 Cl1 90.8(2) . . ?
N1 Os1 Cl1 91.0(2) . . ?
Os2 Os1 Cl1 177.72(7) . . ?
N6 Os2 N8 91.8(3) . . ?
N6 Os2 N2 91.0(3) . . ?
N8 Os2 N2 175.2(3) . . ?
N6 Os2 N3 175.9(4) . . ?
N8 Os2 N3 90.6(3) . . ?
N2 Os2 N3 86.4(3) . . ?
N6 Os2 Os1 88.8(2) . . ?
N8 Os2 Os1 87.4(2) . . ?
N2 Os2 Os1 88.8(2) . . ?
N3 Os2 Os1 87.9(2) . . ?
N6 Os2 Cl2 91.8(3) . . ?
N8 Os2 Cl2 91.5(2) . . ?
N2 Os2 Cl2 92.2(2) . . ?
N3 Os2 Cl2 91.6(2) . . ?
Os1 Os2 Cl2 178.82(7) . . ?
C1 N1 C5 118.1(10) . . ?
C1 N1 Os1 122.0(8) . . ?
C5 N1 Os1 119.7(7) . . ?
C5 N2 C6 117.2(9) . . ?
C5 N2 Os2 120.7(7) . . ?
C6 N2 Os2 121.7(7) . . ?
C22 N3 C18 118.0(10) . . ?
C22 N3 Os2 122.1(7) . . ?
C18 N3 Os2 118.9(7) . . ?
C18 N4 C12 118.3(9) . . ?
C18 N4 Os1 122.2(7) . . ?
C12 N4 Os1 119.5(6) . . ?
C23 N5 C27 117.3(10) . . ?
C23 N5 Os1 121.3(7) . . ?
C27 N5 Os1 121.3(7) . . ?
C23 N6 C28 113.3(9) . . ?
C23 N6 Os2 121.1(7) . . ?
C28 N6 Os2 125.1(7) . . ?
C34 N7 C38 118.0(10) . . ?
C34 N7 Os1 120.2(7) . . ?
C38 N7 Os1 121.7(8) . . ?
C34 N8 C39 113.4(9) . . ?
C34 N8 Os2 124.0(7) . . ?
C39 N8 Os2 122.6(7) . . ?
C2 C1 N1 123.7(12) . . ?
C1 C2 C3 119.6(13) . . ?
C4 C3 C2 119.0(14) . . ?
C3 C4 C5 120.0(12) . . ?
N2 C5 N1 118.8(10) . . ?
N2 C5 C4 121.8(10) . . ?
N1 C5 C4 119.4(10) . . ?
C7 C6 C11 119.2(10) . . ?
C7 C6 N2 118.9(10) . . ?
C11 C6 N2 121.9(11) . . ?
C6 C7 C8 118.0(13) . . ?
C7 C8 C9 120.0(14) . . ?
C10 C9 C8 119.5(13) . . ?
C9 C10 C11 120.8(14) . . ?
C10 C11 C6 122.4(13) . . ?
C13 C12 C17 122.1(11) . . ?
C13 C12 N4 120.0(11) . . ?
C17 C12 N4 117.9(11) . . ?
C12 C13 C14 118.7(14) . . ?
C13 C14 C15 120.5(15) . . ?
C14 C15 C16 120.9(14) . . ?
C17 C16 C15 118.9(14) . . ?
C16 C17 C12 118.9(14) . . ?
N4 C18 N3 118.8(10) . . ?
N4 C18 C19 123.4(10) . . ?
N3 C18 C19 117.8(9) . . ?
C20 C19 C18 121.3(11) . . ?
C19 C20 C21 120.7(11) . . ?
C22 C21 C20 116.3(11) . . ?
N3 C22 C21 125.8(11) . . ?
N5 C23 N6 117.2(10) . . ?
N5 C23 C24 122.2(10) . . ?
N6 C23 C24 120.5(9) . . ?
C25 C24 C23 117.9(10) . . ?
C24 C25 C26 121.5(12) . . ?
C27 C26 C25 117.4(11) . . ?
C26 C27 N5 123.7(11) . . ?
C29 C28 C33 119.9(11) . . ?
C29 C28 N6 119.3(10) . . ?
C33 C28 N6 120.9(11) . . ?
C28 C29 C30 122.1(12) . . ?
C31 C30 C29 116.5(14) . . ?
C32 C31 C30 121.7(13) . . ?
C31 C32 C33 120.3(13) . . ?
C32 C33 C28 119.4(12) . . ?
N8 C34 N7 116.2(10) . . ?
N8 C34 C35 124.3(10) . . ?
N7 C34 C35 119.5(10) . . ?
C36 C35 C34 120.2(12) . . ?
C35 C36 C37 118.7(14) . . ?
C38 C37 C36 121.4(13) . . ?
C37 C38 N7 122.0(12) . . ?
C40 C39 C44 119.8(12) . . ?
C40 C39 N8 119.8(11) . . ?
C44 C39 N8 120.3(12) . . ?
C39 C40 C41 119.3(15) . . ?
C42 C41 C40 120.2(16) . . ?
C43 C42 C41 119.5(16) . . ?
C42 C43 C44 122.9(16) . . ?
C43 C44 C39 118.3(15) . . ?

loop_
_geom_bond_atom_site_label_1
_geom_bond_atom_site_label_2
_geom_bond_distance
_geom_bond_site_symmetry_2
_geom_bond_publ_flag
Os1 N4 2.028(8) . ?
Os1 N7 2.064(9) . ?
Os1 N5 2.076(9) . ?
Os1 N1 2.076(9) . ?
Os1 Os2 2.3909(6) . ?
Os1 Cl1 2.590(3) . ?
Os2 N6 2.023(8) . ?
Os2 N8 2.031(9) . ?
Os2 N2 2.044(9) . ?
Os2 N3 2.098(9) . ?
Os2 Cl2 2.516(2) . ?
N1 C1 1.355(14) . ?
N1 C5 1.361(13) . ?
N2 C5 1.348(13) . ?
N2 C6 1.425(13) . ?
N3 C22 1.352(13) . ?
N3 C18 1.369(14) . ?
N4 C18 1.340(12) . ?
N4 C12 1.463(13) . ?
N5 C23 1.338(13) . ?
N5 C27 1.378(13) . ?
N6 C23 1.375(13) . ?
N6 C28 1.450(13) . ?
N7 C34 1.370(14) . ?
N7 C38 1.373(13) . ?
N8 C34 1.361(13) . ?
N8 C39 1.467(14) . ?
C1 C2 1.347(18) . ?
C2 C3 1.381(17) . ?
C3 C4 1.361(17) . ?
C4 C5 1.433(17) . ?
C6 C7 1.387(16) . ?
C6 C11 1.390(16) . ?
C7 C8 1.412(17) . ?
C8 C9 1.42(2) . ?
C9 C10 1.34(2) . ?
C10 C11 1.346(16) . ?
C12 C13 1.354(16) . ?
C12 C17 1.389(16) . ?
C13 C14 1.368(17) . ?
C14 C15 1.37(2) . ?
C15 C16 1.38(2) . ?
C16 C17 1.377(19) . ?
C18 C19 1.441(16) . ?
C19 C20 1.339(15) . ?
C20 C21 1.384(17) . ?
C21 C22 1.367(16) . ?
C23 C24 1.446(15) . ?
C24 C25 1.341(15) . ?
C25 C26 1.407(17) . ?
C26 C27 1.372(16) . ?
C28 C29 1.340(16) . ?
C28 C33 1.396(16) . ?
C29 C30 1.413(17) . ?
C30 C31 1.40(2) . ?
C31 C32 1.35(2) . ?
C32 C33 1.385(16) . ?
C34 C35 1.410(17) . ?
C35 C36 1.351(17) . ?
C36 C37 1.371(19) . ?
C37 C38 1.324(17) . ?
C39 C40 1.342(18) . ?
C39 C44 1.391(17) . ?
C40 C41 1.43(2) . ?
C41 C42 1.34(2) . ?
C42 C43 1.32(2) . ?
C43 C44 1.38(2) . ?

loop_
_geom_torsion_atom_site_label_1
_geom_torsion_atom_site_label_2
_geom_torsion_atom_site_label_3
_geom_torsion_atom_site_label_4
_geom_torsion
_geom_torsion_site_symmetry_1
_geom_torsion_site_symmetry_2
_geom_torsion_site_symmetry_3
_geom_torsion_site_symmetry_4
_geom_torsion_publ_flag
N4 Os1 Os2 N6 -166.1(4) . . . . ?
N7 Os1 Os2 N6 103.8(3) . . . . ?
N5 Os1 Os2 N6 15.4(4) . . . . ?
N1 Os1 Os2 N6 -76.1(3) . . . . ?
Cl1 Os1 Os2 N6 -15.9(19) . . . . ?
N4 Os1 Os2 N8 102.1(4) . . . . ?
N7 Os1 Os2 N8 11.9(3) . . . . ?
N5 Os1 Os2 N8 -76.5(4) . . . . ?
N1 Os1 Os2 N8 -167.9(3) . . . . ?
Cl1 Os1 Os2 N8 -107.8(19) . . . . ?
N4 Os1 Os2 N2 -75.0(4) . . . . ?
N7 Os1 Os2 N2 -165.2(3) . . . . ?
N5 Os1 Os2 N2 106.4(4) . . . . ?
N1 Os1 Os2 N2 15.0(3) . . . . ?
Cl1 Os1 Os2 N2 75.2(19) . . . . ?
N4 Os1 Os2 N3 11.4(4) . . . . ?
N7 Os1 Os2 N3 -78.7(3) . . . . ?
N5 Os1 Os2 N3 -167.1(4) . . . . ?
N1 Os1 Os2 N3 101.4(3) . . . . ?
Cl1 Os1 Os2 N3 161.6(19) . . . . ?
N4 Os1 Os2 Cl2 75(3) . . . . ?
N7 Os1 Os2 Cl2 -15(3) . . . . ?
N5 Os1 Os2 Cl2 -103(3) . . . . ?
N1 Os1 Os2 Cl2 165(3) . . . . ?
Cl1 Os1 Os2 Cl2 -135(4) . . . . ?
N4 Os1 N1 C1 -104.7(9) . . . . ?
N7 Os1 N1 C1 163(6) . . . . ?
N5 Os1 N1 C1 78.7(9) . . . . ?
Os2 Os1 N1 C1 165.9(9) . . . . ?
Cl1 Os1 N1 C1 -12.2(9) . . . . ?
N4 Os1 N1 C5 71.3(8) . . . . ?
N7 Os1 N1 C5 -21(7) . . . . ?
N5 Os1 N1 C5 -105.3(8) . . . . ?
Os2 Os1 N1 C5 -18.2(7) . . . . ?
Cl1 Os1 N1 C5 163.8(8) . . . . ?
N6 Os2 N2 C5 71.6(8) . . . . ?
N8 Os2 N2 C5 -55(4) . . . . ?
N3 Os2 N2 C5 -105.2(8) . . . . ?
Os1 Os2 N2 C5 -17.2(8) . . . . ?
Cl2 Os2 N2 C5 163.4(8) . . . . ?
N6 Os2 N2 C6 -115.8(8) . . . . ?
N8 Os2 N2 C6 118(4) . . . . ?
N3 Os2 N2 C6 67.4(8) . . . . ?
Os1 Os2 N2 C6 155.4(8) . . . . ?
Cl2 Os2 N2 C6 -24.0(8) . . . . ?
N6 Os2 N3 C22 -148(4) . . . . ?
N8 Os2 N3 C22 87.4(9) . . . . ?
N2 Os2 N3 C22 -96.3(9) . . . . ?
Os1 Os2 N3 C22 174.8(9) . . . . ?
Cl2 Os2 N3 C22 -4.2(9) . . . . ?
N6 Os2 N3 C18 21(5) . . . . ?
N8 Os2 N3 C18 -104.1(8) . . . . ?
N2 Os2 N3 C18 72.3(8) . . . . ?
Os1 Os2 N3 C18 -16.7(8) . . . . ?
Cl2 Os2 N3 C18 164.4(8) . . . . ?
N7 Os1 N4 C18 79.3(9) . . . . ?
N5 Os1 N4 C18 14(6) . . . . ?
N1 Os1 N4 C18 -98.0(9) . . . . ?
Os2 Os1 N4 C18 -10.2(9) . . . . ?
Cl1 Os1 N4 C18 171.0(9) . . . . ?
N7 Os1 N4 C12 -97.9(8) . . . . ?
N5 Os1 N4 C12 -163(5) . . . . ?
N1 Os1 N4 C12 84.9(8) . . . . ?
Os2 Os1 N4 C12 172.7(8) . . . . ?
Cl1 Os1 N4 C12 -6.2(8) . . . . ?
N4 Os1 N5 C23 -41(6) . . . . ?
N7 Os1 N5 C23 -106.9(9) . . . . ?
N1 Os1 N5 C23 70.3(9) . . . . ?
Os2 Os1 N5 C23 -17.4(9) . . . . ?
Cl1 Os1 N5 C23 161.4(9) . . . . ?
N4 Os1 N5 C27 141(5) . . . . ?
N7 Os1 N5 C27 75.6(9) . . . . ?
N1 Os1 N5 C27 -107.2(9) . . . . ?
Os2 Os1 N5 C27 165.1(9) . . . . ?
Cl1 Os1 N5 C27 -16.1(9) . . . . ?
N8 Os2 N6 C23 68.0(8) . . . . ?
N2 Os2 N6 C23 -108.2(8) . . . . ?
N3 Os2 N6 C23 -57(5) . . . . ?
Os1 Os2 N6 C23 -19.4(8) . . . . ?
Cl2 Os2 N6 C23 159.5(8) . . . . ?
N8 Os2 N6 C28 -121.1(9) . . . . ?
N2 Os2 N6 C28 62.7(9) . . . . ?
N3 Os2 N6 C28 114(5) . . . . ?
Os1 Os2 N6 C28 151.5(9) . . . . ?
Cl2 Os2 N6 C28 -29.5(9) . . . . ?
N4 Os1 N7 C34 -102.9(8) . . . . ?
N5 Os1 N7 C34 73.8(8) . . . . ?
N1 Os1 N7 C34 -10(7) . . . . ?
Os2 Os1 N7 C34 -13.5(8) . . . . ?
Cl1 Os1 N7 C34 164.5(8) . . . . ?
N4 Os1 N7 C38 77.2(8) . . . . ?
N5 Os1 N7 C38 -106.1(8) . . . . ?
N1 Os1 N7 C38 170(6) . . . . ?
Os2 Os1 N7 C38 166.7(8) . . . . ?
Cl1 Os1 N7 C38 -15.3(8) . . . . ?
N6 Os2 N8 C34 -103.9(9) . . . . ?
N2 Os2 N8 C34 23(4) . . . . ?
N3 Os2 N8 C34 72.7(9) . . . . ?
Os1 Os2 N8 C34 -15.2(8) . . . . ?
Cl2 Os2 N8 C34 164.3(8) . . . . ?
N6 Os2 N8 C39 73.4(9) . . . . ?
N2 Os2 N8 C39 -160(4) . . . . ?
N3 Os2 N8 C39 -110.0(9) . . . . ?
Os1 Os2 N8 C39 162.1(8) . . . . ?
Cl2 Os2 N8 C39 -18.4(8) . . . . ?
C5 N1 C1 C2 -3.8(19) . . . . ?
Os1 N1 C1 C2 172.3(11) . . . . ?
N1 C1 C2 C3 1(2) . . . . ?
C1 C2 C3 C4 0(2) . . . . ?
C2 C3 C4 C5 1(2) . . . . ?
C6 N2 C5 N1 -165.3(9) . . . . ?
Os2 N2 C5 N1 7.7(13) . . . . ?
C6 N2 C5 C4 15.6(16) . . . . ?
Os2 N2 C5 C4 -171.5(9) . . . . ?
C1 N1 C5 N2 -173.8(10) . . . . ?
Os1 N1 C5 N2 10.1(13) . . . . ?
C1 N1 C5 C4 5.4(15) . . . . ?
Os1 N1 C5 C4 -170.8(9) . . . . ?
C3 C4 C5 N2 174.8(12) . . . . ?
C3 C4 C5 N1 -4.4(19) . . . . ?
C5 N2 C6 C7 79.5(14) . . . . ?
Os2 N2 C6 C7 -93.4(12) . . . . ?
C5 N2 C6 C11 -99.8(13) . . . . ?
Os2 N2 C6 C11 87.4(12) . . . . ?
C11 C6 C7 C8 -2.2(19) . . . . ?
N2 C6 C7 C8 178.5(12) . . . . ?
C6 C7 C8 C9 2(2) . . . . ?
C7 C8 C9 C10 -2(2) . . . . ?
C8 C9 C10 C11 1(2) . . . . ?
C9 C10 C11 C6 -1(2) . . . . ?
C7 C6 C11 C10 1.6(19) . . . . ?
N2 C6 C11 C10 -179.2(12) . . . . ?
C18 N4 C12 C13 100.5(13) . . . . ?
Os1 N4 C12 C13 -82.3(11) . . . . ?
C18 N4 C12 C17 -81.0(13) . . . . ?
Os1 N4 C12 C17 96.2(10) . . . . ?
C17 C12 C13 C14 0.1(18) . . . . ?
N4 C12 C13 C14 178.6(11) . . . . ?
C12 C13 C14 C15 0(2) . . . . ?
C13 C14 C15 C16 -1(2) . . . . ?
C14 C15 C16 C17 3(2) . . . . ?
C15 C16 C17 C12 -3.0(19) . . . . ?
C13 C12 C17 C16 1.5(17) . . . . ?
N4 C12 C17 C16 -176.9(10) . . . . ?
C12 N4 C18 N3 177.0(10) . . . . ?
Os1 N4 C18 N3 -0.2(15) . . . . ?
C12 N4 C18 C19 -1.8(17) . . . . ?
Os1 N4 C18 C19 -179.0(9) . . . . ?
C22 N3 C18 N4 -177.4(10) . . . . ?
Os2 N3 C18 N4 13.5(14) . . . . ?
C22 N3 C18 C19 1.5(16) . . . . ?
Os2 N3 C18 C19 -167.6(8) . . . . ?
N4 C18 C19 C20 178.8(12) . . . . ?
N3 C18 C19 C20 0.0(18) . . . . ?
C18 C19 C20 C21 -3(2) . . . . ?
C19 C20 C21 C22 5(2) . . . . ?
C18 N3 C22 C21 0.6(19) . . . . ?
Os2 N3 C22 C21 169.3(10) . . . . ?
C20 C21 C22 N3 -4(2) . . . . ?
C27 N5 C23 N6 -174.8(10) . . . . ?
Os1 N5 C23 N6 7.6(14) . . . . ?
C27 N5 C23 C24 0.8(17) . . . . ?
Os1 N5 C23 C24 -176.8(9) . . . . ?
C28 N6 C23 N5 -160.9(10) . . . . ?
Os2 N6 C23 N5 11.1(13) . . . . ?
C28 N6 C23 C24 23.4(14) . . . . ?
Os2 N6 C23 C24 -164.7(9) . . . . ?
N5 C23 C24 C25 -1.2(19) . . . . ?
N6 C23 C24 C25 174.3(12) . . . . ?
C23 C24 C25 C26 2(2) . . . . ?
C24 C25 C26 C27 -2(2) . . . . ?
C25 C26 C27 N5 1(2) . . . . ?
C23 N5 C27 C26 -0.8(19) . . . . ?
Os1 N5 C27 C26 176.8(11) . . . . ?
C23 N6 C28 C29 72.7(14) . . . . ?
Os2 N6 C28 C29 -98.8(11) . . . . ?
C23 N6 C28 C33 -108.6(12) . . . . ?
Os2 N6 C28 C33 79.8(13) . . . . ?
C33 C28 C29 C30 3.3(19) . . . . ?
N6 C28 C29 C30 -178.0(11) . . . . ?
C28 C29 C30 C31 -0.5(19) . . . . ?
C29 C30 C31 C32 -1(2) . . . . ?
C30 C31 C32 C33 1(2) . . . . ?
C31 C32 C33 C28 2.3(18) . . . . ?
C29 C28 C33 C32 -4.2(17) . . . . ?
N6 C28 C33 C32 177.1(10) . . . . ?
C39 N8 C34 N7 -168.8(9) . . . . ?
Os2 N8 C34 N7 8.7(14) . . . . ?
C39 N8 C34 C35 12.3(16) . . . . ?
Os2 N8 C34 C35 -170.1(10) . . . . ?
C38 N7 C34 N8 -174.3(9) . . . . ?
Os1 N7 C34 N8 5.9(13) . . . . ?
C38 N7 C34 C35 4.6(16) . . . . ?
Os1 N7 C34 C35 -175.2(9) . . . . ?
N8 C34 C35 C36 173.7(13) . . . . ?
N7 C34 C35 C36 -5(2) . . . . ?
C34 C35 C36 C37 4(2) . . . . ?
C35 C36 C37 C38 -2(2) . . . . ?
C36 C37 C38 N7 2(2) . . . . ?
C34 N7 C38 C37 -3.1(17) . . . . ?
Os1 N7 C38 C37 176.7(10) . . . . ?
C34 N8 C39 C40 81.5(14) . . . . ?
Os2 N8 C39 C40 -96.1(12) . . . . ?
C34 N8 C39 C44 -94.6(13) . . . . ?
Os2 N8 C39 C44 87.8(13) . . . . ?
C44 C39 C40 C41 -1(2) . . . . ?
N8 C39 C40 C41 -177.6(11) . . . . ?
C39 C40 C41 C42 1(2) . . . . ?
C40 C41 C42 C43 -1(3) . . . . ?
C41 C42 C43 C44 1(3) . . . . ?
C42 C43 C44 C39 -2(2) . . . . ?
C40 C39 C44 C43 2(2) . . . . ?
N8 C39 C44 C43 177.9(12) . . . . ?
